data_7006440
loop_
_publ_author_name
'Bazzicalupi, Carla'
'Bencini, Andrea'
'Faggi, Enrico'
'Garau, Alessandra'
'Giorgi, Claudia'
'Lippolis, Vito'
'Perra, Alessandro'
'Valtancoli, Barbara'

_publ_section_title
;
 Encapsulation of metal cations and anions within the cavity of
 bis(1,4,7-triazacyclononane) receptors.
;
_journal_issue 11
_journal_name_full 'Dalton transactions (Cambridge, England : 2003)'
_journal_page_first 1409
_journal_page_last 1418
_journal_paper_doi 10.1039/b510669a
_journal_year 2006
_chemical_formula_moiety '(C19 H35 N7 Zn 2+), (N O3 -1)2, C H3 N O2'
_chemical_formula_sum 'C20 H38 N10 O8 Zn'
_chemical_formula_weight 611.97
_chemical_name_systematic
;
?
;
_space_group_IT_number 4
_symmetry_cell_setting monoclinic
_symmetry_space_group_name_Hall 'P 2yb'
_symmetry_space_group_name_H-M 'P 1 21 1'
_atom_sites_solution_hydrogens geom
_atom_sites_solution_primary direct
_atom_sites_solution_secondary difmap
_audit_creation_method SHELXL-97
_cell_angle_alpha 90.00
_cell_angle_beta 108.71(5)
_cell_angle_gamma 90.00
_cell_formula_units_Z 2
_cell_length_a 9.620(6)
_cell_length_b 10.998(8)
_cell_length_c 13.319(7)
_cell_measurement_temperature 170
_cell_volume 1334.7(15)
_computing_cell_refinement 'CrysAlis Red - Oxford Diffraction'
_computing_data_collection 'CrysAlis CCD - Oxford Diffraction'
_computing_data_reduction 'CrysAlis Red - Oxford Diffraction'
_computing_molecular_graphics 'ORTEP3 Ver. 1.01\b (Farrugia, 1997)'
_computing_publication_material 'PARST93 (Nardelli, 1993)'
_computing_structure_refinement 'SHELXL-97 (Sheldrick, 1997)'
_computing_structure_solution 'SIR97 (Altomare 1997)'
_diffrn_ambient_temperature 170
_diffrn_measured_fraction_theta_full 0.910
_diffrn_measured_fraction_theta_max 0.910
_diffrn_measurement_device_type 'Xcalibur3-Oxford Diffraction'
_diffrn_measurement_method 'omega scan'
_diffrn_radiation_monochromator graphite
_diffrn_radiation_source 'fine-focus sealed tube'
_diffrn_radiation_type CuK\a
_diffrn_radiation_wavelength 1.54180
_diffrn_reflns_av_R_equivalents 0.0598
_diffrn_reflns_av_sigmaI/netI 0.0915
_diffrn_reflns_limit_h_max 11
_diffrn_reflns_limit_h_min -10
_diffrn_reflns_limit_k_max 12
_diffrn_reflns_limit_k_min -9
_diffrn_reflns_limit_l_max 14
_diffrn_reflns_limit_l_min -11
_diffrn_reflns_number 6639
_diffrn_reflns_theta_full 65.59
_diffrn_reflns_theta_max 65.59
_diffrn_reflns_theta_min 4.85
_exptl_absorpt_coefficient_mu 1.839
_exptl_absorpt_correction_T_max 0.83
_exptl_absorpt_correction_T_min 0.76
_exptl_absorpt_correction_type empirical
_exptl_crystal_colour colourless
_exptl_crystal_density_diffrn 1.523
_exptl_crystal_density_method 'not measured'
_exptl_crystal_description prismatic
_exptl_crystal_F_000 644
_exptl_crystal_size_max 0.3
_exptl_crystal_size_mid 0.1
_exptl_crystal_size_min 0.1
_refine_diff_density_max 0.781
_refine_diff_density_min -0.418
_refine_diff_density_rms 0.082
_refine_ls_abs_structure_details 'Flack H D (1983), Acta Cryst. A39, 876-881'
_refine_ls_abs_structure_Flack 0.03(6)
_refine_ls_extinction_coef 0.0013(5)
_refine_ls_extinction_expression Fc^*^=kFc[1+0.001xFc^2^\l^3^/sin(2\q)]^-1/4^
_refine_ls_extinction_method SHELXL
_refine_ls_goodness_of_fit_ref 0.915
_refine_ls_hydrogen_treatment refU
_refine_ls_matrix_type full
_refine_ls_number_parameters 360
_refine_ls_number_reflns 3636
_refine_ls_number_restraints 73
_refine_ls_restrained_S_all 0.983
_refine_ls_R_factor_all 0.1050
_refine_ls_R_factor_gt 0.0622
_refine_ls_shift/su_max 0.017
_refine_ls_shift/su_mean 0.000
_refine_ls_structure_factor_coef Fsqd
_refine_ls_weighting_details 'calc w=1/[\s^2^(Fo^2^)+(0.1147P)^2^+0.0000P] where P=(Fo^2^+2Fc^2^)/3'
_refine_ls_weighting_scheme calc
_refine_ls_wR_factor_gt 0.1521
_refine_ls_wR_factor_ref 0.1759
_reflns_number_gt 2261
_reflns_number_total 3636
_reflns_threshold_expression >2sigma(I)
_cod_data_source_file b510669a.txt
_cod_data_source_block '[ZnL1](NO3)2_CH3NO2'
_cod_original_cell_volume 1334.7(14)
_cod_original_sg_symbol_H-M P21
_cod_database_code 7006440

loop_
_symmetry_equiv_pos_as_xyz
'x, y, z'
'-x, y+1/2, -z'

loop_
_atom_site_label
_atom_site_type_symbol
_atom_site_fract_x
_atom_site_fract_y
_atom_site_fract_z
_atom_site_U_iso_or_equiv
_atom_site_adp_type
_atom_site_occupancy
_atom_site_symmetry_multiplicity
_atom_site_calc_flag
_atom_site_refinement_flags
_atom_site_disorder_assembly
_atom_site_disorder_group
Zn Zn 0.07393(10) 0.38619(15) 0.29136(7) 0.0530(5) Uani 1 1 d . . .
N3B N 0.0523(7) 0.4097(9) 0.1237(5) 0.049(2) Uani 1 1 d . . .
HN3B H 0.1283 0.3716 0.1102 0.058 Uiso 1 1 calc R . .
N3 N 0.0960(7) 0.3611(10) 0.4523(5) 0.053(3) Uani 1 1 d . . .
H3 H 0.0035 0.3524 0.4555 0.064 Uiso 1 1 calc R . .
N41 N -0.2037(9) 0.3305(14) 0.5601(7) 0.072(3) Uani 1 1 d . . .
C4 C 0.3045(10) 0.2206(11) 0.4495(7) 0.054(3) Uani 1 1 d . . .
H4A H 0.3889 0.2654 0.4935 0.065 Uiso 1 1 calc R . .
H4B H 0.3279 0.1346 0.4584 0.065 Uiso 1 1 calc R . .
N2A N -0.1851(7) 0.3924(15) 0.2125(5) 0.079(3) Uani 1 1 d . . .
C4C C -0.2342(15) 0.5040(18) 0.2522(9) 0.089(5) Uani 1 1 d . . .
H4CA H -0.2245 0.4945 0.3265 0.107 Uiso 1 1 calc R . .
H4CB H -0.3366 0.5193 0.2132 0.107 Uiso 1 1 calc R . .
O8 O -0.2863(8) 0.3054(9) 0.6127(6) 0.101(3) Uani 1 1 d . . .
C4A C 0.4010(10) 0.3199(9) 0.3201(7) 0.047(3) Uani 1 1 d . . .
H4AA H 0.3751 0.3401 0.2455 0.057 Uiso 1 1 calc R . .
H4AB H 0.4860 0.2669 0.3377 0.057 Uiso 1 1 calc R . .
N2 N 0.2782(8) 0.2538(8) 0.3379(6) 0.047(2) Uani 1 1 d . . .
O14 O -0.1924(8) 0.4344(10) 0.5248(6) 0.081(3) Uani 1 1 d . . .
C6 C 0.1618(11) 0.4656(13) 0.5217(8) 0.068(4) Uani 1 1 d . . .
H6A H 0.1684 0.4467 0.5942 0.082 Uiso 1 1 calc R . .
H6B H 0.0994 0.5364 0.4995 0.082 Uiso 1 1 calc R . .
C4B C -0.2172(7) 0.3911(19) 0.0975(6) 0.083(4) Uani 1 1 d . . .
H4BA H -0.2485 0.4717 0.0699 0.099 Uiso 1 1 calc R . .
H4BB H -0.2980 0.3356 0.0665 0.099 Uiso 1 1 calc R . .
C6B C 0.0516(10) 0.5415(11) 0.0940(6) 0.054(3) Uani 1 1 d . . .
H6BA H -0.0446 0.5629 0.0460 0.065 Uiso 1 1 calc R . .
H6BB H 0.1224 0.5543 0.0571 0.065 Uiso 1 1 calc R . .
C5C C -0.1379(11) 0.6134(13) 0.2378(8) 0.074(4) Uani 1 1 d . . .
H5CA H -0.1715 0.6388 0.1642 0.088 Uiso 1 1 calc R . .
H5CB H -0.1510 0.6812 0.2805 0.088 Uiso 1 1 calc R . .
N21 N 0.3727(12) 0.3105(14) 0.0254(8) 0.085(3) Uani 0.50 1 d PU . .
O55' O 0.3727(12) 0.3105(14) 0.0254(8) 0.085(3) Uani 0.50 1 d P . .
N3A N 0.3169(8) 0.4982(8) 0.4033(7) 0.052(2) Uani 1 1 d . . .
H22A H 0.3217 0.5771 0.3866 0.050 Uiso 1 1 d . . .
C6A C 0.3154(11) 0.4940(12) 0.5162(8) 0.068(3) Uani 1 1 d . . .
H6AA H 0.3480 0.5717 0.5500 0.082 Uiso 1 1 calc R . .
H6AB H 0.3836 0.4322 0.5549 0.082 Uiso 1 1 calc R . .
N25 N 0.5272(14) 0.2828(13) -0.2053(11) 0.105(4) Uani 1 1 d U . .
C5A C 0.4420(9) 0.4358(8) 0.3846(8) 0.049(3) Uani 1 1 d . . .
H5AA H 0.5138 0.4164 0.4525 0.059 Uiso 1 1 calc R . .
H5AB H 0.4879 0.4912 0.3481 0.059 Uiso 1 1 calc R . .
C3 C 0.2363(11) 0.1464(10) 0.2678(7) 0.062(3) Uani 1 1 d . . .
H3A H 0.2494 0.1656 0.2003 0.074 Uiso 1 1 calc R . .
H3B H 0.3022 0.0799 0.2992 0.074 Uiso 1 1 calc R . .
C5B C -0.0841(9) 0.3521(13) 0.0626(6) 0.076(5) Uani 1 1 d . . .
H5BA H -0.0725 0.2646 0.0696 0.091 Uiso 1 1 calc R . .
H5BB H -0.1046 0.3723 -0.0117 0.091 Uiso 1 1 calc R . .
C3B C -0.2360(14) 0.2779(19) 0.2491(10) 0.112(7) Uani 1 1 d . . .
H3BA H -0.2228 0.2838 0.3242 0.135 Uiso 1 1 calc R . .
H3BB H -0.3398 0.2666 0.2118 0.135 Uiso 1 1 calc R . .
C5 C 0.1710(12) 0.2468(14) 0.4889(8) 0.072(4) Uani 1 1 d . . .
H5A H 0.1008 0.1810 0.4657 0.086 Uiso 1 1 calc R . .
H5B H 0.2052 0.2468 0.5658 0.086 Uiso 1 1 calc R . .
C6C C 0.0894(11) 0.6250(11) 0.1920(7) 0.064(3) Uani 1 1 d . . .
H6CA H 0.1949 0.6258 0.2263 0.077 Uiso 1 1 calc R . .
H6CB H 0.0584 0.7074 0.1697 0.077 Uiso 1 1 calc R . .
O41 O 0.3876(16) 0.3987(18) 0.0744(11) 0.074(4) Uani 0.50 1 d P . .
O54 O 0.4265(16) 0.265(2) -0.0256(13) 0.101(7) Uani 0.50 1 d P . .
N21' N 0.285(2) 0.2342(14) 0.0312(10) 0.134(8) Uani 0.50 1 d P . .
O55 O 0.285(2) 0.2342(14) 0.0312(10) 0.134(8) Uani 0.50 1 d P . .
O56 O 0.5899(10) 0.3842(15) -0.1735(7) 0.124(3) Uani 1 1 d U . .
O57 O -0.1282(9) 0.2472(9) 0.5416(6) 0.081(2) Uani 1 1 d . . .
O58 O 0.2015(14) 0.252(2) 0.0165(15) 0.043(5) Uani 0.50 1 d P . .
O59 O 0.3799(16) 0.1372(17) 0.0451(12) 0.082(6) Uani 0.50 1 d P . .
N1 N -0.0072(8) 0.1986(6) 0.2572(5) 0.065(3) Uani 1 1 d GU . .
C7 C 0.0868(6) 0.1062(7) 0.2486(5) 0.062(3) Uani 1 1 d GU . .
C2 C 0.0311(9) -0.0083(6) 0.2132(6) 0.082(4) Uani 1 1 d GU . .
H2 H 0.0940 -0.0701 0.2075 0.098 Uiso 1 1 calc R . .
C1 C -0.1187(10) -0.0303(7) 0.1866(6) 0.095(4) Uani 1 1 d GU . .
H1 H -0.1559 -0.1069 0.1629 0.114 Uiso 1 1 calc R . .
C2B C -0.2127(7) 0.0621(9) 0.1952(6) 0.097(4) Uani 1 1 d GU . .
H2B H -0.3129 0.0473 0.1773 0.117 Uiso 1 1 calc R . .
C7B C -0.1570(7) 0.1766(7) 0.2305(6) 0.076(4) Uani 1 1 d GU . .
N3C N 0.0170(9) 0.5836(9) 0.2681(6) 0.057(3) Uani 1 1 d . . .
H3C H 0.0622 0.6217 0.3308 0.068 Uiso 1 1 calc R . .
O40 O 0.4446(13) 0.2545(13) -0.2807(9) 0.169(5) Uani 1 1 d U . .
C50 C 0.5956(16) 0.1875(16) -0.1297(14) 0.132(6) Uani 1 1 d U . .
H50A H 0.5369 0.1719 -0.0849 0.050 Uiso 1 1 calc R . .
H50B H 0.6919 0.2131 -0.0871 0.050 Uiso 1 1 calc R . .
H50C H 0.6031 0.1146 -0.1673 0.050 Uiso 1 1 calc R . .

loop_
_atom_site_aniso_label
_atom_site_aniso_U_11
_atom_site_aniso_U_22
_atom_site_aniso_U_33
_atom_site_aniso_U_23
_atom_site_aniso_U_13
_atom_site_aniso_U_12
Zn 0.0369(6) 0.0949(11) 0.0287(6) -0.0152(8) 0.0127(4) -0.0196(8)
N3B 0.037(4) 0.076(8) 0.038(4) 0.003(5) 0.018(3) -0.014(4)
N3 0.028(3) 0.097(8) 0.031(4) -0.009(5) 0.007(3) -0.006(5)
N41 0.025(4) 0.153(12) 0.039(5) 0.023(6) 0.011(4) 0.024(6)
C4 0.041(5) 0.085(9) 0.035(5) -0.004(5) 0.012(4) -0.025(5)
N2A 0.033(4) 0.177(10) 0.026(3) 0.000(8) 0.009(3) -0.038(8)
C4C 0.060(9) 0.188(17) 0.033(6) 0.002(9) 0.033(6) 0.003(10)
O8 0.049(4) 0.205(10) 0.061(5) 0.053(5) 0.032(4) 0.036(5)
C4A 0.043(5) 0.059(7) 0.044(5) -0.009(5) 0.020(5) -0.021(5)
N2 0.055(5) 0.057(6) 0.033(4) -0.014(4) 0.018(4) -0.027(4)
O14 0.055(5) 0.126(10) 0.055(5) 0.021(5) 0.010(4) 0.025(5)
C6 0.044(6) 0.126(11) 0.036(6) -0.034(6) 0.014(5) -0.002(6)
C4B 0.024(4) 0.193(12) 0.030(4) -0.018(10) 0.007(3) -0.001(9)
C6B 0.048(6) 0.090(10) 0.028(5) -0.012(5) 0.016(4) 0.004(5)
C5C 0.051(7) 0.144(13) 0.029(6) 0.004(7) 0.017(5) 0.027(7)
N21 0.081(6) 0.094(7) 0.075(6) -0.003(5) 0.019(5) 0.024(5)
O55' 0.081(6) 0.094(7) 0.075(6) -0.003(5) 0.019(5) 0.024(5)
N3A 0.037(5) 0.058(6) 0.061(5) -0.003(5) 0.016(4) 0.001(4)
C6A 0.056(7) 0.098(10) 0.040(6) -0.019(6) 0.001(5) -0.006(6)
N25 0.093(7) 0.097(8) 0.116(8) 0.003(7) 0.022(6) -0.045(6)
C5A 0.029(5) 0.056(8) 0.062(6) 0.003(5) 0.014(4) -0.017(4)
C3 0.076(7) 0.068(8) 0.037(5) -0.018(5) 0.013(5) -0.031(6)
C5B 0.054(5) 0.149(14) 0.025(4) -0.024(6) 0.013(4) -0.056(7)
C3B 0.043(8) 0.25(2) 0.041(7) -0.021(11) 0.012(6) -0.072(11)
C5 0.054(7) 0.143(13) 0.025(5) -0.012(7) 0.022(5) -0.037(8)
C6C 0.062(7) 0.088(9) 0.037(5) -0.004(5) 0.009(5) 0.001(6)
O41 0.103(11) 0.051(12) 0.073(9) -0.019(11) 0.034(8) -0.013(10)
O54 0.055(9) 0.19(2) 0.085(11) -0.042(12) 0.063(9) -0.049(11)
N21' 0.26(2) 0.069(12) 0.033(6) -0.003(6) -0.009(12) -0.042(17)
O55 0.26(2) 0.069(12) 0.033(6) -0.003(6) -0.009(12) -0.042(17)
O56 0.124(6) 0.142(7) 0.093(5) 0.012(7) 0.018(4) -0.042(7)
O57 0.076(5) 0.109(8) 0.070(5) 0.024(5) 0.037(4) 0.006(5)
O58 0.026(6) 0.072(12) 0.029(9) -0.005(8) 0.006(6) 0.025(8)
O59 0.082(10) 0.087(13) 0.089(11) 0.063(10) 0.044(9) 0.059(10)
N1 0.060(5) 0.107(7) 0.030(4) 0.000(5) 0.016(4) -0.043(5)
C7 0.080(7) 0.071(7) 0.031(5) -0.009(5) 0.012(5) -0.046(6)
C2 0.112(8) 0.090(8) 0.041(5) -0.003(5) 0.022(5) -0.039(6)
C1 0.110(8) 0.110(8) 0.058(6) -0.012(6) 0.019(6) -0.071(7)
C2B 0.093(7) 0.126(9) 0.073(7) -0.012(6) 0.026(6) -0.071(7)
C7B 0.069(7) 0.118(9) 0.051(6) -0.012(6) 0.031(6) -0.056(7)
N3C 0.042(5) 0.098(8) 0.029(4) -0.016(5) 0.010(4) 0.013(5)
O40 0.156(8) 0.188(9) 0.112(7) 0.055(7) -0.030(6) -0.091(7)
C50 0.116(9) 0.108(9) 0.149(10) -0.026(8) 0.009(8) 0.014(8)

loop_
_atom_type_symbol
_atom_type_description
_atom_type_scat_dispersion_real
_atom_type_scat_dispersion_imag
_atom_type_scat_source
C C 0.0181 0.0091 'International Tables Vol C Tables 4.2.6.8 and 6.1.1.4'
H H 0.0000 0.0000 'International Tables Vol C Tables 4.2.6.8 and 6.1.1.4'
N N 0.0311 0.0180 'International Tables Vol C Tables 4.2.6.8 and 6.1.1.4'
O O 0.0492 0.0322 'International Tables Vol C Tables 4.2.6.8 and 6.1.1.4'
Zn Zn -1.5491 0.6778 'International Tables Vol C Tables 4.2.6.8 and 6.1.1.4'

loop_
_geom_angle_atom_site_label_1
_geom_angle_atom_site_label_2
_geom_angle_atom_site_label_3
_geom_angle
_geom_angle_site_symmetry_1
_geom_angle_site_symmetry_3
_geom_angle_publ_flag
N3 Zn N3B 179.2(4) . . ?
N3 Zn N1 90.0(3) . . ?
N3B Zn N1 89.4(3) . . ?
N3 Zn N3C 102.0(3) . . ?
N3B Zn N3C 78.8(3) . . ?
N1 Zn N3C 145.7(3) . . ?
N3 Zn N2 81.3(3) . . ?
N3B Zn N2 98.0(3) . . ?
N1 Zn N2 71.7(3) . . ?
N3C Zn N2 141.3(3) . . ?
N3 Zn N2A 101.7(2) . . ?
N3B Zn N2A 78.6(2) . . ?
N1 Zn N2A 71.5(4) . . ?
N3C Zn N2A 74.6(5) . . ?
N2 Zn N2A 143.1(4) . . ?
C5B N3B C6B 110.3(8) . . ?
C5B N3B Zn 107.1(5) . . ?
C6B N3B Zn 111.9(5) . . ?
C5 N3 C6 113.2(8) . . ?
C5 N3 Zn 109.4(6) . . ?
C6 N3 Zn 114.6(7) . . ?
O57 N41 O14 118.1(10) . . ?
O57 N41 O8 117.8(13) . . ?
O14 N41 O8 124.1(12) . . ?
N2 C4 C5 113.6(8) . . ?
C4B N2A C4C 113.6(13) . . ?
C4B N2A C3B 110.7(12) . . ?
C4C N2A C3B 114.2(8) . . ?
C4B N2A Zn 107.6(4) . . ?
C4C N2A Zn 106.1(7) . . ?
C3B N2A Zn 103.9(8) . . ?
N2A C4C C5C 109.0(9) . . ?
N2 C4A C5A 113.7(7) . . ?
C3 N2 C4 111.3(8) . . ?
C3 N2 C4A 111.3(7) . . ?
C4 N2 C4A 113.5(7) . . ?
C3 N2 Zn 106.9(6) . . ?
C4 N2 Zn 106.1(6) . . ?
C4A N2 Zn 107.2(6) . . ?
N3 C6 C6A 110.7(7) . . ?
N2A C4B C5B 113.5(7) . . ?
N3B C6B C6C 111.9(8) . . ?
N3C C5C C4C 112.8(10) . . ?
N21' N21 O41 120.6(16) . . ?
N21' N21 O54 101.5(18) . . ?
O41 N21 O54 137.5(19) . . ?
N21' N21 O58 23.5(13) . . ?
O41 N21 O58 106.9(12) . . ?
O54 N21 O58 114.5(14) . . ?
C5A N3A C6A 115.0(8) . . ?
N3A C6A C6 111.7(8) . . ?
O40 N25 O56 132.4(15) . . ?
O40 N25 C50 117.3(15) . . ?
O56 N25 C50 109.8(13) . . ?
N3A C5A C4A 114.1(7) . . ?
C7 C3 N2 114.2(8) . . ?
N3B C5B C4B 113.3(9) . . ?
C7B C3B N2A 111.0(11) . . ?
N3 C5 C4 114.9(9) . . ?
N3C C6C C6B 111.3(9) . . ?
N21 O54 N21' 41.5(10) . . ?
N21 O54 O59 77.9(12) . . ?
N21' O54 O59 44.8(8) . . ?
O58 N21' N21 119(3) . . ?
O58 N21' O59 144(3) . . ?
N21 N21' O59 96(2) . . ?
O58 N21' O54 134(3) . . ?
N21 N21' O54 37.0(11) . . ?
O59 N21' O54 68.9(14) . . ?
N21' O58 N21 38(2) . . ?
N21' O59 O54 66.3(13) . . ?
C7 N1 C7B 120.0 . . ?
C7 N1 Zn 120.4(4) . . ?
C7B N1 Zn 119.1(4) . . ?
N1 C7 C2 120.0 . . ?
N1 C7 C3 113.5(7) . . ?
C2 C7 C3 126.1(7) . . ?
C1 C2 C7 120.0 . . ?
C2 C1 C2B 120.0 . . ?
C7B C2B C1 120.0 . . ?
C2B C7B N1 120.0 . . ?
C2B C7B C3B 127.0(7) . . ?
N1 C7B C3B 112.9(7) . . ?
C5C N3C C6C 114.1(8) . . ?
C5C N3C Zn 116.2(8) . . ?
C6C N3C Zn 104.3(6) . . ?

loop_
_geom_bond_atom_site_label_1
_geom_bond_atom_site_label_2
_geom_bond_distance
_geom_bond_site_symmetry_2
_geom_bond_publ_flag
Zn N3 2.103(7) . ?
Zn N3B 2.190(6) . ?
Zn N1 2.201(6) . ?
Zn N3C 2.236(10) . ?
Zn N2 2.363(9) . ?
Zn N2A 2.374(7) . ?
N3B C5B 1.449(10) . ?
N3B C6B 1.502(13) . ?
N3 C5 1.454(15) . ?
N3 C6 1.483(14) . ?
N41 O57 1.243(13) . ?
N41 O14 1.253(12) . ?
N41 O8 1.247(11) . ?
C4 N2 1.471(11) . ?
C4 C5 1.562(13) . ?
N2A C4B 1.462(10) . ?
N2A C4C 1.47(2) . ?
N2A C3B 1.49(2) . ?
C4C C5C 1.57(2) . ?
C4A N2 1.470(11) . ?
C4A C5A 1.517(12) . ?
N2 C3 1.479(12) . ?
C6 C6A 1.534(14) . ?
C4B C5B 1.556(12) . ?
C6B C6C 1.540(13) . ?
C5C N3C 1.451(13) . ?
N21 N21' 1.211(19) . ?
N21 O41 1.152(18) . ?
N21 O54 1.098(16) . ?
N21 O58 1.73(2) . ?
N3A C5A 1.474(11) . ?
N3A C6A 1.509(13) . ?
N25 O40 1.107(13) . ?
N25 O56 1.274(18) . ?
N25 C50 1.456(19) . ?
C3 C7 1.447(10) . ?
C3B C7B 1.41(2) . ?
C6C N3C 1.475(12) . ?
O54 N21' 1.79(2) . ?
O54 O59 1.82(3) . ?
N21' O58 0.79(2) . ?
N21' O59 1.38(2) . ?
N1 C7 1.3899 . ?
N1 C7B 1.3901 . ?
C7 C2 1.3900 . ?
C2 C1 1.3900 . ?
C1 C2B 1.3900 . ?
C2B C7B 1.3900 . ?
